data_9003812
loop_
_publ_author_name
'Chen, J.'
'Liu, H.'
'Martin, C. D.'
'Parise, J. B.'
'Weidner, D. J.'

_publ_section_title
;
 Crystal chemistry of NaMgF3 perovskite and high pressure and temperature
 Sample: P = 4 GPa, T = 1000 C, high-T polymorph
;
_journal_name_full 'American Mineralogist'
_journal_page_first 1534
_journal_page_last 1539
_journal_paper_doi 10.2138/am.2005.1708
_journal_volume 90
_journal_year 2005
_chemical_formula_sum 'F3 Mg Na'
_chemical_name_mineral Neighborite
_space_group_IT_number 221
_symmetry_space_group_name_Hall '-P 4 2 3'
_symmetry_space_group_name_H-M 'P m -3 m'
_cell_angle_alpha 90
_cell_angle_beta 90
_cell_angle_gamma 90
_cell_length_a 3.8760
_cell_length_b 3.8760
_cell_length_c 3.8760
_cell_formula_units_Z 1
_cell_volume 58.231
_database_code_amcsd 0003931
_diffrn_ambient_pressure 4e+06
_diffrn_ambient_temperature 1273.15
_exptl_crystal_density_diffrn 2.974
_cod_original_formula_sum 'Na Mg F3'
_cod_database_code 9003812

loop_
_space_group_symop_operation_xyz
x,y,z
z,-x,y
-y,z,-x
x,-y,z
-z,x,-y
y,-z,x
-x,y,-z
x,-z,-y
-z,y,x
y,-x,-z
-x,z,y
z,-y,-x
-y,x,z
x,z,y
-z,-y,-x
y,x,z
-x,-z,-y
z,y,x
-y,-x,-z
z,x,-y
-y,-z,x
x,y,-z
-z,-x,y
y,z,-x
-x,-y,z
-z,x,y
y,-z,-x
-x,y,z
z,-x,-y
-y,z,x
x,-y,-z
-x,z,-y
z,-y,x
-y,x,-z
x,-z,y
-z,y,-x
y,-x,z
-x,-z,y
z,y,-x
-y,-x,z
x,z,-y
-z,-y,x
y,x,-z
-z,-x,-y
y,z,x
-x,-y,-z
z,x,y
-y,-z,-x

loop_
_atom_site_label
_atom_site_fract_x
_atom_site_fract_y
_atom_site_fract_z
_atom_site_U_iso_or_equiv
Na 0.00000 0.00000 0.00000 0.11100
Mg 0.50000 0.50000 0.50000 0.04600
F 0.50000 0.50000 0.00000 0.13500

loop_
_cod_related_entry_id
_cod_related_entry_database
_cod_related_entry_code
1 AMCSD 0003931
